data_7227195
loop_
_publ_author_name
'Lazi\'c, Anita'
'Tri\<sovi\'c, Nemanja'
'Radovanovi\'c, Lidija'
'Rogan, Jelena'
'Poleti, Dejan'
'Vitnik, \<Zeljko'
'Vitnik, Vesna'
'U\<s\'cumli\'c, Gordana'

_publ_section_title
;
 Towards understanding intermolecular interactions in hydantoin
 derivatives: the case of cycloalkane-5-spirohydantoins tethered with a
 halogenated benzyl moiety
;
_journal_issue 3
_journal_name_full CrystEngComm
_journal_page_first 469
_journal_paper_doi 10.1039/C6CE02210C
_journal_volume 19
_journal_year 2017
_chemical_formula_sum 'C14 H15 Br N2 O2'
_chemical_formula_weight 323.19
_space_group_IT_number 14
_symmetry_cell_setting monoclinic
_symmetry_Int_Tables_number 14
_symmetry_space_group_name_Hall '-P 2yn'
_symmetry_space_group_name_H-M 'P 1 21/n 1'
_atom_sites_solution_hydrogens geom
_atom_sites_solution_primary direct
_atom_sites_solution_secondary difmap
_audit_creation_date 2016-10-09T10:03:08-00:00
_audit_creation_method 'WinGX routine CIF_UPDATE'
_audit_update_record
;
2016-10-12 deposited with the CCDC.
2016-11-29 downloaded from the CCDC.
;
_cell_angle_alpha 90
_cell_angle_beta 101.00(3)
_cell_angle_gamma 90
_cell_formula_units_Z 4
_cell_length_a 13.622(3)
_cell_length_b 5.9260(12)
_cell_length_c 17.379(4)
_cell_measurement_reflns_used 1692
_cell_measurement_temperature 294(2)
_cell_measurement_theta_max 26.6630
_cell_measurement_theta_min 3.8500
_cell_volume 1377.1(5)
_computing_cell_refinement CrysAlisPro
_computing_data_collection CrysAlisPro
_computing_data_reduction CrysAlisPro
_computing_molecular_graphics MERCURY
_computing_publication_material 'WinGX publication routines (Farrugia, 2012)'
_computing_structure_refinement 'SHELXL-97 (Sheldrick, 1997)'
_computing_structure_solution 'SIR92 (Altomare et al., 1994)'
_diffrn_ambient_temperature 294(2)
_diffrn_detector 'CCD plate'
_diffrn_detector_area_resol_mean 16.3280
_diffrn_detector_type Sapphire3
_diffrn_measured_fraction_theta_full 0.999
_diffrn_measured_fraction_theta_max 0.999
_diffrn_measurement_device 'four-circle diffractometer'
_diffrn_measurement_device_type 'Xcalibur, Sapphire3, Gemini'
_diffrn_measurement_method '\w scans'
_diffrn_radiation_monochromator graphite
_diffrn_radiation_probe x-ray
_diffrn_radiation_source 'Enhance (Mo) X-ray Source'
_diffrn_radiation_type MoK\a
_diffrn_radiation_wavelength 0.71073
_diffrn_reflns_av_R_equivalents 0.024
_diffrn_reflns_av_unetI/netI 0.0301
_diffrn_reflns_limit_h_max 16
_diffrn_reflns_limit_h_min -14
_diffrn_reflns_limit_k_max 7
_diffrn_reflns_limit_k_min -7
_diffrn_reflns_limit_l_max 21
_diffrn_reflns_limit_l_min -18
_diffrn_reflns_number 6989
_diffrn_reflns_theta_full 26.02
_diffrn_reflns_theta_max 26.02
_diffrn_reflns_theta_min 3.05
_diffrn_standards_decay_% 0.0
_exptl_absorpt_coefficient_mu 2.984
_exptl_absorpt_correction_T_max 1.00000
_exptl_absorpt_correction_T_min 0.85963
_exptl_absorpt_correction_type multi-scan
_exptl_absorpt_process_details
;
CrysAlisPro, Agilent Technologies,
Version 1.171.37.34 (release 22-05-2014 CrysAlis171 .NET)
(compiled May 22 2014,16:03:01)
Empirical absorption correction using spherical harmonics,
 implemented in SCALE3 ABSPACK scaling algorithm.
;
_exptl_crystal_colour colourless
_exptl_crystal_density_diffrn 1.559
_exptl_crystal_density_method 'not measured'
_exptl_crystal_description prism
_exptl_crystal_F_000 656
_exptl_crystal_size_max 0.50
_exptl_crystal_size_mid 0.14
_exptl_crystal_size_min 0.10
_refine_diff_density_max 0.475
_refine_diff_density_min -0.493
_refine_diff_density_rms 0.052
_refine_ls_extinction_method none
_refine_ls_goodness_of_fit_ref 1.023
_refine_ls_hydrogen_treatment constr
_refine_ls_matrix_type full
_refine_ls_number_parameters 172
_refine_ls_number_reflns 2715
_refine_ls_number_restraints 0
_refine_ls_restrained_S_all 1.023
_refine_ls_R_factor_all 0.0553
_refine_ls_R_factor_gt 0.0389
_refine_ls_shift/su_max 0
_refine_ls_shift/su_mean 0
_refine_ls_structure_factor_coef Fsqd
_refine_ls_weighting_details 'calc w=1/[\s^2^(Fo^2^)+(0.0352P)^2^+1.0556P] where P=(Fo^2^+2Fc^2^)/3'
_refine_ls_weighting_scheme calc
_refine_ls_wR_factor_gt 0.0833
_refine_ls_wR_factor_ref 0.0901
_reflns_number_gt 2152
_reflns_number_total 2715
_reflns_threshold_expression >2sigma(I)
_cod_data_source_file c6ce02210c2.cif
_cod_data_source_block 5br_1794
_cod_depositor_comments 'Adding full bibliography for 7227194--7227199.cif.'
_cod_original_sg_symbol_H-M 'P 21/n'
_cod_database_code 7227195
_publcif_datablock.id {a4b90a40-aae1-482a-b3c5-202a911df63b}

loop_
_symmetry_equiv_pos_as_xyz
'x, y, z'
'-x+1/2, y+1/2, -z+1/2'
'-x, -y, -z'
'x-1/2, -y-1/2, z-1/2'

loop_
_atom_site_label
_atom_site_type_symbol
_atom_site_fract_x
_atom_site_fract_y
_atom_site_fract_z
_atom_site_U_iso_or_equiv
_atom_site_adp_type
_atom_site_occupancy
_atom_site_symmetry_multiplicity
_atom_site_calc_flag
_atom_site_refinement_flags
C2 C 0.3939(2) 0.0883(4) 0.55886(16) 0.0335(6) Uani 1 1 d .
C4 C 0.2579(2) 0.3227(5) 0.53290(17) 0.0417(7) Uani 1 1 d .
C5 C 0.30926(19) 0.3310(4) 0.46290(16) 0.0349(6) Uani 1 1 d .
C6 C 0.3463(2) 0.5691(5) 0.44914(18) 0.0464(7) Uani 1 1 d .
H6A H 0.298 0.6816 0.4581 0.056 Uiso 1 1 calc R
H6B H 0.4096 0.5996 0.4838 0.056 Uiso 1 1 calc R
C7 C 0.3581(4) 0.5703(7) 0.3654(2) 0.0824(13) Uani 1 1 d .
H7A H 0.3392 0.7162 0.3419 0.099 Uiso 1 1 calc R
H7B H 0.4271 0.5408 0.3619 0.099 Uiso 1 1 calc R
C8 C 0.2923(4) 0.3916(8) 0.3241(2) 0.0915(14) Uani 1 1 d .
H8A H 0.3312 0.2857 0.2997 0.11 Uiso 1 1 calc R
H8B H 0.2416 0.4578 0.2835 0.11 Uiso 1 1 calc R
C9 C 0.2435(2) 0.2715(5) 0.38381(18) 0.0499(8) Uani 1 1 d .
H9A H 0.2422 0.1097 0.3752 0.06 Uiso 1 1 calc R
H9B H 0.1755 0.3245 0.3812 0.06 Uiso 1 1 calc R
C10 C 0.2958(2) 0.1426(5) 0.66592(16) 0.0400(7) Uani 1 1 d .
H10A H 0.3073 -0.0153 0.6793 0.048 Uiso 1 1 calc R
H10B H 0.2266 0.1764 0.6676 0.048 Uiso 1 1 calc R
C11 C 0.3627(2) 0.2852(4) 0.72627(16) 0.0365(6) Uani 1 1 d .
C12 C 0.3979(2) 0.4943(5) 0.70847(17) 0.0418(7) Uani 1 1 d .
H12 H 0.3808 0.5494 0.6576 0.05 Uiso 1 1 calc R
C13 C 0.4579(2) 0.6222(5) 0.76491(17) 0.0439(7) Uani 1 1 d .
H13 H 0.4817 0.7616 0.752 0.053 Uiso 1 1 calc R
C14 C 0.4823(2) 0.5429(5) 0.83998(17) 0.0430(7) Uani 1 1 d .
C15 C 0.4483(2) 0.3359(5) 0.86012(18) 0.0490(8) Uani 1 1 d .
H15 H 0.4652 0.2826 0.9113 0.059 Uiso 1 1 calc R
C16 C 0.3886(2) 0.2099(5) 0.80282(18) 0.0444(7) Uani 1 1 d .
H16 H 0.3652 0.0705 0.816 0.053 Uiso 1 1 calc R
N1 N 0.39073(17) 0.1717(4) 0.48699(13) 0.0392(6) Uani 1 1 d .
H1 H 0.4326 0.135 0.4579 0.047 Uiso 1 1 calc R
N3 N 0.31244(17) 0.1797(4) 0.58664(13) 0.0369(5) Uani 1 1 d .
O1 O 0.45354(14) -0.0432(3) 0.59580(11) 0.0431(5) Uani 1 1 d .
O2 O 0.18524(17) 0.4284(4) 0.54252(14) 0.0647(7) Uani 1 1 d .
Br1 Br 0.56313(3) 0.72198(6) 0.91797(2) 0.06282(15) Uani 1 1 d .

loop_
_atom_site_aniso_label
_atom_site_aniso_U_11
_atom_site_aniso_U_22
_atom_site_aniso_U_33
_atom_site_aniso_U_23
_atom_site_aniso_U_13
_atom_site_aniso_U_12
C2 0.0347(14) 0.0304(14) 0.0377(15) -0.0036(11) 0.0126(12) 0.0021(12)
C4 0.0376(16) 0.0436(16) 0.0452(17) -0.0036(13) 0.0110(13) 0.0058(14)
C5 0.0319(14) 0.0344(14) 0.0388(15) -0.0005(11) 0.0077(12) 0.0037(12)
C6 0.0442(17) 0.0370(16) 0.0553(19) -0.0037(13) 0.0029(14) -0.0031(14)
C7 0.117(4) 0.071(3) 0.066(3) 0.005(2) 0.033(2) -0.026(3)
C8 0.127(4) 0.099(3) 0.045(2) 0.001(2) 0.008(2) -0.033(3)
C9 0.0494(18) 0.0456(17) 0.0504(18) -0.0077(14) -0.0010(14) -0.0044(15)
C10 0.0397(16) 0.0431(16) 0.0425(16) 0.0011(13) 0.0210(13) -0.0007(13)
C11 0.0380(15) 0.0363(14) 0.0406(15) -0.0004(12) 0.0215(12) 0.0028(12)
C12 0.0490(17) 0.0428(16) 0.0371(16) 0.0040(12) 0.0172(13) -0.0002(14)
C13 0.0476(18) 0.0383(16) 0.0501(18) -0.0001(13) 0.0204(14) -0.0050(14)
C14 0.0370(16) 0.0461(17) 0.0477(18) -0.0081(13) 0.0126(13) -0.0005(14)
C15 0.058(2) 0.0497(18) 0.0407(17) 0.0030(14) 0.0118(15) 0.0018(16)
C16 0.0540(18) 0.0361(15) 0.0481(17) 0.0056(13) 0.0220(15) -0.0008(14)
N1 0.0402(13) 0.0442(13) 0.0375(13) 0.0047(10) 0.0179(10) 0.0141(11)
N3 0.0353(12) 0.0400(13) 0.0383(13) -0.0010(10) 0.0144(10) 0.0047(11)
O1 0.0469(12) 0.0428(11) 0.0427(11) 0.0067(9) 0.0164(9) 0.0163(10)
O2 0.0516(14) 0.0829(17) 0.0650(15) 0.0091(13) 0.0244(12) 0.0319(13)
Br1 0.0547(2) 0.0692(3) 0.0623(2) -0.01365(17) 0.00550(16) -0.01056(18)

loop_
_atom_type_symbol
_atom_type_description
_atom_type_scat_dispersion_real
_atom_type_scat_dispersion_imag
_atom_type_scat_source
C C 0.0033 0.0016 'International Tables Vol C Tables 4.2.6.8 and 6.1.1.4'
H H 0 0 'International Tables Vol C Tables 4.2.6.8 and 6.1.1.4'
N N 0.0061 0.0033 'International Tables Vol C Tables 4.2.6.8 and 6.1.1.4'
O O 0.0106 0.006 'International Tables Vol C Tables 4.2.6.8 and 6.1.1.4'
Br Br -0.2901 2.4595 'International Tables Vol C Tables 4.2.6.8 and 6.1.1.4'

loop_
_geom_angle_atom_site_label_1
_geom_angle_atom_site_label_2
_geom_angle_atom_site_label_3
_geom_angle
O1 C2 N1 129.0(2)
O1 C2 N3 124.0(2)
N1 C2 N3 107.0(2)
O2 C4 N3 125.3(3)
O2 C4 C5 127.5(3)
N3 C4 C5 107.1(2)
N1 C5 C4 101.0(2)
N1 C5 C9 113.1(2)
C4 C5 C9 115.6(2)
N1 C5 C6 112.7(2)
C4 C5 C6 111.8(2)
C9 C5 C6 103.0(2)
C7 C6 C5 104.8(3)
C7 C6 H6A 110.8
C5 C6 H6A 110.8
C7 C6 H6B 110.8
C5 C6 H6B 110.8
H6A C6 H6B 108.9
C8 C7 C6 107.5(3)
C8 C7 H7A 110.2
C6 C7 H7A 110.2
C8 C7 H7B 110.2
C6 C7 H7B 110.2
H7A C7 H7B 108.5
C7 C8 C9 108.0(3)
C7 C8 H8A 110.1
C9 C8 H8A 110.1
C7 C8 H8B 110.1
C9 C8 H8B 110.1
H8A C8 H8B 108.4
C8 C9 C5 104.4(3)
C8 C9 H9A 110.9
C5 C9 H9A 110.9
C8 C9 H9B 110.9
C5 C9 H9B 110.9
H9A C9 H9B 108.9
N3 C10 C11 113.0(2)
N3 C10 H10A 109
C11 C10 H10A 109
N3 C10 H10B 109
C11 C10 H10B 109
H10A C10 H10B 107.8
C16 C11 C12 117.9(3)
C16 C11 C10 119.8(2)
C12 C11 C10 122.3(3)
C13 C12 C11 121.1(3)
C13 C12 H12 119.4
C11 C12 H12 119.4
C14 C13 C12 119.6(3)
C14 C13 H13 120.2
C12 C13 H13 120.2
C13 C14 C15 121.0(3)
C13 C14 Br1 119.5(2)
C15 C14 Br1 119.5(2)
C16 C15 C14 118.6(3)
C16 C15 H15 120.7
C14 C15 H15 120.7
C15 C16 C11 121.8(3)
C15 C16 H16 119.1
C11 C16 H16 119.1
C2 N1 C5 113.3(2)
C2 N1 H1 123.4
C5 N1 H1 123.4
C4 N3 C2 111.5(2)
C4 N3 C10 125.2(2)
C2 N3 C10 123.0(2)

loop_
_geom_bond_atom_site_label_1
_geom_bond_atom_site_label_2
_geom_bond_distance
C2 O1 1.217(3)
C2 N1 1.336(3)
C2 N3 1.400(3)
C4 O2 1.209(3)
C4 N3 1.370(4)
C4 C5 1.516(4)
C5 N1 1.456(3)
C5 C9 1.532(4)
C5 C6 1.532(4)
C6 C7 1.494(5)
C6 H6A 0.97
C6 H6B 0.97
C7 C8 1.481(5)
C7 H7A 0.97
C7 H7B 0.97
C8 C9 1.513(5)
C8 H8A 0.97
C8 H8B 0.97
C9 H9A 0.97
C9 H9B 0.97
C10 N3 1.455(3)
C10 C11 1.510(4)
C10 H10A 0.97
C10 H10B 0.97
C11 C16 1.384(4)
C11 C12 1.385(4)
C12 C13 1.378(4)
C12 H12 0.93
C13 C14 1.367(4)
C13 H13 0.93
C14 C15 1.380(4)
C14 Br1 1.899(3)
C15 C16 1.379(4)
C15 H15 0.93
C16 H16 0.93
N1 H1 0.86

loop_
_geom_torsion_atom_site_label_1
_geom_torsion_atom_site_label_2
_geom_torsion_atom_site_label_3
_geom_torsion_atom_site_label_4
_geom_torsion
O2 C4 C5 N1 179.1(3)
N3 C4 C5 N1 2.2(3)
O2 C4 C5 C9 -58.4(4)
N3 C4 C5 C9 124.7(3)
O2 C4 C5 C6 59.0(4)
N3 C4 C5 C6 -117.9(3)
N1 C5 C6 C7 87.8(3)
C4 C5 C6 C7 -159.2(3)
C9 C5 C6 C7 -34.4(3)
C5 C6 C7 C8 23.4(4)
C6 C7 C8 C9 -2.8(5)
C7 C8 C9 C5 -18.8(5)
N1 C5 C9 C8 -89.6(3)
C4 C5 C9 C8 154.6(3)
C6 C5 C9 C8 32.4(3)
N3 C10 C11 C16 -152.4(3)
N3 C10 C11 C12 29.3(4)
C16 C11 C12 C13 0.9(4)
C10 C11 C12 C13 179.2(3)
C11 C12 C13 C14 -0.7(4)
C12 C13 C14 C15 0.4(4)
C12 C13 C14 Br1 -178.9(2)
C13 C14 C15 C16 -0.1(5)
Br1 C14 C15 C16 179.2(2)
C14 C15 C16 C11 0.2(5)
C12 C11 C16 C15 -0.6(4)
C10 C11 C16 C15 -179.0(3)
O1 C2 N1 C5 -178.3(3)
N3 C2 N1 C5 2.2(3)
C4 C5 N1 C2 -2.7(3)
C9 C5 N1 C2 -126.9(3)
C6 C5 N1 C2 116.7(3)
O2 C4 N3 C2 -178.2(3)
C5 C4 N3 C2 -1.2(3)
O2 C4 N3 C10 -4.2(5)
C5 C4 N3 C10 172.8(2)
O1 C2 N3 C4 179.9(3)
N1 C2 N3 C4 -0.5(3)
O1 C2 N3 C10 5.8(4)
N1 C2 N3 C10 -174.6(2)
C11 C10 N3 C4 -96.0(3)
C11 C10 N3 C2 77.3(3)
